data_1563838
loop_
_publ_author_name
'Sun, Shaowen'
'Sun, Yingying'
'Guo, Huadong'
'Fu, Xirao'
'Guo, Mingming'
'Liu, Siyu'
'Guo, Xianmin'
'Zhang, Liang'
'Alexandrov, Eugeny V.'

_publ_section_title
;
 Construction of Cd(II) coordination polymers from a fluorene-based
 bisimidazole ligand and polycarboxylic acids: syntheses, structures and
 properties
;
_journal_name_full 'Inorganica Chimica Acta'
_journal_page_first 165
_journal_page_last 172
_journal_paper_doi 10.1016/j.ica.2018.08.018
_journal_volume 483
_journal_year 2018
_chemical_formula_moiety 'C70 H62 Cd2 N8 O11'
_chemical_formula_sum 'C70 H62 Cd2 N8 O11'
_chemical_formula_weight 1416.08
_space_group_IT_number 96
_space_group_name_Hall 'P 4nw 2abw'
_space_group_name_H-M_alt 'P 43 21 2'
_symmetry_cell_setting tetragonal
_symmetry_space_group_name_H-M 'P 43 21 2'
_atom_sites_solution_hydrogens geom
_atom_sites_solution_primary direct
_atom_sites_solution_secondary difmap
_audit_creation_method SHELXL-97
_cell_angle_alpha 90.00
_cell_angle_beta 90.00
_cell_angle_gamma 90.00
_cell_formula_units_Z 4
_cell_length_a 16.6643(4)
_cell_length_b 16.6643(4)
_cell_length_c 24.8800(13)
_cell_measurement_reflns_used 7390
_cell_measurement_temperature 293(2)
_cell_measurement_theta_max 26.81
_cell_measurement_theta_min 1.91
_cell_volume 6909.1(4)
_computing_cell_refinement 'Bruker SMART'
_computing_data_collection 'Bruker SMART'
_computing_data_reduction 'Bruker SAINT'
_computing_molecular_graphics SHELXP-97
_computing_publication_material SHELXTL
_computing_structure_refinement 'SHELXL-97 (Sheldrick, 1997)'
_computing_structure_solution 'SHELXS-97 (Sheldrick, 1990)'
_diffrn_ambient_temperature 293(2)
_diffrn_detector_area_resol_mean 9.00cm
_diffrn_measured_fraction_theta_full 0.999
_diffrn_measured_fraction_theta_max 0.999
_diffrn_measurement_device_type 'CCD area detector'
_diffrn_measurement_method 'phi and omega scans'
_diffrn_radiation_monochromator graphite
_diffrn_radiation_source 'fine-focus sealed tube'
_diffrn_radiation_type MoK\a
_diffrn_radiation_wavelength 0.71073
_diffrn_reflns_av_R_equivalents 0.0620
_diffrn_reflns_av_sigmaI/netI 0.0423
_diffrn_reflns_limit_h_max 21
_diffrn_reflns_limit_h_min -17
_diffrn_reflns_limit_k_max 21
_diffrn_reflns_limit_k_min -20
_diffrn_reflns_limit_l_max 31
_diffrn_reflns_limit_l_min -27
_diffrn_reflns_number 45961
_diffrn_reflns_theta_full 26.81
_diffrn_reflns_theta_max 26.81
_diffrn_reflns_theta_min 1.91
_diffrn_standards_decay_% none
_diffrn_standards_interval_count none
_diffrn_standards_interval_time none
_diffrn_standards_number none
_exptl_absorpt_coefficient_mu 0.678
_exptl_absorpt_correction_T_max 0.880
_exptl_absorpt_correction_T_min 0.860
_exptl_absorpt_correction_type empirical
_exptl_absorpt_process_details SADABS
_exptl_crystal_colour colorless
_exptl_crystal_density_diffrn 1.361
_exptl_crystal_density_method 'not measured'
_exptl_crystal_description block
_exptl_crystal_F_000 2888
_exptl_crystal_size_max 0.22
_exptl_crystal_size_mid 0.20
_exptl_crystal_size_min 0.19
_refine_diff_density_max 1.438
_refine_diff_density_min -1.220
_refine_diff_density_rms 0.150
_refine_ls_abs_structure_details 'Flack H D (1983), Acta Cryst. A39, 876-881'
_refine_ls_abs_structure_Flack 0.00
_refine_ls_extinction_method none
_refine_ls_goodness_of_fit_ref 1.097
_refine_ls_hydrogen_treatment constr
_refine_ls_matrix_type full
_refine_ls_number_parameters 357
_refine_ls_number_reflns 7390
_refine_ls_number_restraints 1
_refine_ls_restrained_S_all 1.103
_refine_ls_R_factor_all 0.0650
_refine_ls_R_factor_gt 0.0556
_refine_ls_shift/su_max 0.000
_refine_ls_shift/su_mean 0.000
_refine_ls_structure_factor_coef Fsqd
_refine_ls_weighting_details 'calc w=1/[\s^2^(Fo^2^)+(0.0710P)^2^+32.9941P] where P=(Fo^2^+2Fc^2^)/3'
_refine_ls_weighting_scheme calc
_refine_ls_wR_factor_gt 0.1485
_refine_ls_wR_factor_ref 0.1539
_reflns_number_gt 6602
_reflns_number_total 7390
_reflns_threshold_expression >2sigma(I)
_cod_data_source_file ICA-2018-483-165.cif
_cod_data_source_block 5
_cod_depositor_comments
;
The following automatic conversions were performed:

data item '_chemical_melting_point' value 'not measured' was changed
to '?' -- the value is undefined or not given.

Automatic conversion script
Id: cif_fix_values 8369 2020-08-20 11:38:08Z andrius 
;
_cod_original_sg_symbol_H-M P43212
_cod_database_code 1563838

loop_
_symmetry_equiv_pos_as_xyz
'x, y, z'
'-x, -y, z+1/2'
'x+1/2, -y+1/2, -z+1/4'
'-x+1/2, y+1/2, -z+3/4'
'-y, -x, -z+1/2'
'y, x, -z'
'y+1/2, -x+1/2, z+1/4'
'-y+1/2, x+1/2, z+3/4'

loop_
_atom_site_label
_atom_site_type_symbol
_atom_site_fract_x
_atom_site_fract_y
_atom_site_fract_z
_atom_site_U_iso_or_equiv
_atom_site_adp_type
_atom_site_occupancy
_atom_site_symmetry_multiplicity
_atom_site_calc_flag
_atom_site_refinement_flags
_atom_site_disorder_assembly
_atom_site_disorder_group
C1 C 0.1951(4) -0.1270(4) 0.3062(2) 0.0137(12) Uani 1 1 d . . .
C2 C 0.2200(4) -0.1896(4) 0.3460(3) 0.0168(13) Uani 1 1 d . . .
C3 C 0.2398(7) -0.1668(5) 0.3987(3) 0.0526(12) Uani 1 1 d . . .
C4 C 0.2392(7) -0.0851(5) 0.4145(3) 0.0526(12) Uani 1 1 d . . .
H4 H 0.2195 -0.0468 0.3907 0.063 Uiso 1 1 calc R . .
C5 C 0.2663(7) -0.0613(5) 0.4627(3) 0.0526(12) Uani 1 1 d . . .
H5 H 0.2732 -0.0072 0.4706 0.063 Uiso 1 1 calc R . .
C6 C 0.2844(7) -0.1230(5) 0.5021(3) 0.0526(12) Uani 1 1 d . . .
H6 H 0.2965 -0.1081 0.5372 0.063 Uiso 1 1 calc R . .
C7 C 0.2839(7) -0.2011(5) 0.4888(3) 0.0526(12) Uani 1 1 d . . .
H7 H 0.2983 -0.2390 0.5144 0.063 Uiso 1 1 calc R . .
C8 C 0.2622(7) -0.2269(5) 0.4371(3) 0.0526(12) Uani 1 1 d . . .
C9 C 0.2650(4) -0.3085(4) 0.4199(3) 0.0169(13) Uani 1 1 d . . .
C10 C 0.2479(4) -0.3278(4) 0.3675(3) 0.0199(13) Uani 1 1 d . . .
H10 H 0.2512 -0.3810 0.3565 0.024 Uiso 1 1 calc R . .
C11 C 0.2255(4) -0.2687(4) 0.3304(3) 0.0207(14) Uani 1 1 d . . .
H11 H 0.2142 -0.2830 0.2951 0.025 Uiso 1 1 calc R . .
C12 C 0.2878(4) -0.3767(4) 0.4579(3) 0.0183(13) Uani 1 1 d . . .
C13 C 0.2382(4) -0.0380(4) 0.1050(3) 0.0222(14) Uani 1 1 d . . .
H13 H 0.1889 -0.0476 0.0888 0.027 Uiso 1 1 calc R . .
C14 C 0.3109(4) -0.0444(4) 0.0800(3) 0.0240(15) Uani 1 1 d . . .
H14 H 0.3208 -0.0596 0.0446 0.029 Uiso 1 1 calc R . .
C15 C 0.3259(4) -0.0064(5) 0.1646(3) 0.0251(14) Uani 1 1 d . . .
H15 H 0.3498 0.0096 0.1967 0.030 Uiso 1 1 calc R . .
C16 C 0.4530(4) -0.0205(5) 0.1146(3) 0.0220(14) Uani 1 1 d . . .
C17 C 0.4930(4) -0.0756(4) 0.0827(3) 0.0230(14) Uani 1 1 d . . .
H17 H 0.4646 -0.1134 0.0629 0.028 Uiso 1 1 calc R . .
C18 C 0.5766(4) -0.0737(4) 0.0808(3) 0.0247(15) Uani 1 1 d . . .
H18 H 0.6048 -0.1098 0.0595 0.030 Uiso 1 1 calc R . .
C19 C 0.6170(4) -0.0169(4) 0.1112(3) 0.0183(13) Uani 1 1 d . . .
C20 C 0.5740(4) 0.0396(4) 0.1427(3) 0.0245(15) Uani 1 1 d . . .
C21 C 0.4922(4) 0.0386(5) 0.1435(3) 0.0286(16) Uani 1 1 d . . .
H21 H 0.4636 0.0767 0.1629 0.034 Uiso 1 1 calc R . .
C22 C 0.6306(5) 0.1006(6) 0.1699(4) 0.042(2) Uani 1 1 d D . .
C23 C 0.7129(4) 0.0629(5) 0.1544(3) 0.0253(15) Uani 1 1 d . . .
C24 C 0.7022(4) -0.0026(5) 0.1196(2) 0.0197(13) Uani 1 1 d . . .
C25 C 0.7697(4) -0.0452(4) 0.1007(3) 0.0231(14) Uani 1 1 d . . .
H25 H 0.7635 -0.0888 0.0777 0.028 Uiso 1 1 calc R . .
C26 C 0.8452(4) -0.0209(4) 0.1168(3) 0.0236(13) Uani 1 1 d . . .
H26 H 0.8904 -0.0476 0.1043 0.028 Uiso 1 1 calc R . .
C27 C 0.8534(4) 0.0441(4) 0.1522(3) 0.0210(14) Uani 1 1 d . . .
C28 C 0.7875(4) 0.0858(5) 0.1714(3) 0.0253(15) Uani 1 1 d . . .
H28 H 0.7938 0.1283 0.1953 0.030 Uiso 1 1 calc R . .
C29 C 0.6185(7) 0.0996(9) 0.2302(6) 0.079(2) Uani 1 1 d . . .
H29A H 0.6576 0.1351 0.2467 0.095 Uiso 1 1 calc R . .
H29B H 0.5656 0.1205 0.2383 0.095 Uiso 1 1 calc R . .
C30 C 0.6258(6) 0.0249(8) 0.2528(6) 0.079(2) Uani 1 1 d . . .
H30A H 0.6162 0.0284 0.2908 0.119 Uiso 1 1 calc R . .
H30B H 0.6790 0.0047 0.2467 0.119 Uiso 1 1 calc R . .
H30C H 0.5873 -0.0108 0.2369 0.119 Uiso 1 1 calc R . .
C31 C 0.6192(6) 0.1835(6) 0.1437(5) 0.079(2) Uani 1 1 d D . .
H31A H 0.5640 0.1998 0.1495 0.095 Uiso 1 1 calc R . .
H31B H 0.6262 0.1770 0.1052 0.095 Uiso 1 1 calc R . .
C32 C 0.6737(7) 0.2530(8) 0.1620(5) 0.079(2) Uani 1 1 d . . .
H32A H 0.6597 0.3009 0.1427 0.119 Uiso 1 1 calc R . .
H32B H 0.7287 0.2396 0.1549 0.119 Uiso 1 1 calc R . .
H32C H 0.6667 0.2618 0.1998 0.119 Uiso 1 1 calc R . .
C33 C 0.9927(4) 0.0156(4) 0.1800(2) 0.0170(12) Uani 1 1 d . . .
H33 H 0.9904 -0.0393 0.1733 0.020 Uiso 1 1 calc R . .
C34 C 0.9571(4) 0.1410(4) 0.1866(3) 0.0283(16) Uani 1 1 d . . .
H34 H 0.9278 0.1884 0.1851 0.034 Uiso 1 1 calc R . .
C35 C 1.0338(4) 0.1317(4) 0.2053(3) 0.0277(15) Uani 1 1 d . . .
H35 H 1.0659 0.1723 0.2194 0.033 Uiso 1 1 calc R . .
N1 N 0.2485(3) -0.0154(4) 0.1578(2) 0.0208(12) Uani 1 1 d . . .
N2 N 0.3665(3) -0.0233(4) 0.1189(2) 0.0208(12) Uani 1 1 d . . .
N3 N 0.9323(3) 0.0665(3) 0.1706(2) 0.0179(11) Uani 1 1 d . . .
N4 N 1.0556(3) 0.0525(3) 0.1999(2) 0.0171(11) Uani 1 1 d . . .
O1 O 0.2473(3) -0.1003(3) 0.27364(17) 0.0185(9) Uani 1 1 d . . .
O2 O 0.1234(3) -0.1017(3) 0.30727(18) 0.0174(9) Uani 1 1 d . . .
O3 O 0.3322(3) -0.4301(3) 0.44004(18) 0.0225(10) Uani 1 1 d . . .
O4 O 0.2605(3) -0.3775(3) 0.5048(2) 0.0301(12) Uani 1 1 d . . .
OW1 O 0.3831(4) 0.1766(4) 0.2072(3) 0.0510(16) Uiso 1 1 d . . .
Cd1 Cd 0.16806(2) -0.00705(2) 0.230171(15) 0.01229(12) Uani 1 1 d . . .
OW2 O 0.999(2) 0.056(2) 0.0116(16) 0.203(16) Uiso 0.50 1 d P . .

loop_
_atom_site_aniso_label
_atom_site_aniso_U_11
_atom_site_aniso_U_22
_atom_site_aniso_U_33
_atom_site_aniso_U_23
_atom_site_aniso_U_13
_atom_site_aniso_U_12
C1 0.017(3) 0.010(3) 0.014(3) -0.002(2) -0.005(2) -0.002(2)
C2 0.018(3) 0.014(3) 0.019(3) 0.000(2) -0.002(2) 0.002(2)
C3 0.109(4) 0.0214(17) 0.0269(17) -0.0049(14) -0.034(2) 0.0112(19)
C4 0.109(4) 0.0214(17) 0.0269(17) -0.0049(14) -0.034(2) 0.0112(19)
C5 0.109(4) 0.0214(17) 0.0269(17) -0.0049(14) -0.034(2) 0.0112(19)
C6 0.109(4) 0.0214(17) 0.0269(17) -0.0049(14) -0.034(2) 0.0112(19)
C7 0.109(4) 0.0214(17) 0.0269(17) -0.0049(14) -0.034(2) 0.0112(19)
C8 0.109(4) 0.0214(17) 0.0269(17) -0.0049(14) -0.034(2) 0.0112(19)
C9 0.018(3) 0.015(3) 0.018(3) 0.005(2) -0.004(2) 0.005(2)
C10 0.023(3) 0.012(3) 0.025(3) -0.004(3) -0.004(3) 0.004(3)
C11 0.029(4) 0.018(3) 0.015(3) -0.003(3) -0.004(3) 0.004(3)
C12 0.023(3) 0.011(3) 0.021(3) 0.003(2) -0.002(3) -0.001(2)
C13 0.015(3) 0.031(4) 0.021(3) -0.001(3) -0.006(3) -0.003(3)
C14 0.024(4) 0.028(4) 0.021(3) 0.001(3) -0.004(3) -0.005(3)
C15 0.017(3) 0.043(4) 0.015(3) -0.006(3) 0.002(2) -0.004(3)
C16 0.012(3) 0.039(4) 0.015(3) 0.001(3) 0.001(2) -0.005(3)
C17 0.020(3) 0.025(3) 0.024(3) -0.002(3) -0.003(3) -0.002(3)
C18 0.027(4) 0.023(4) 0.024(3) 0.001(3) 0.000(3) 0.001(3)
C19 0.014(3) 0.023(3) 0.017(3) 0.001(3) -0.001(2) 0.001(3)
C20 0.017(3) 0.031(4) 0.025(3) -0.005(3) -0.004(3) 0.003(3)
C21 0.017(3) 0.044(4) 0.025(3) -0.007(3) 0.003(3) 0.007(3)
C22 0.019(4) 0.059(6) 0.049(5) -0.032(5) -0.002(4) 0.001(4)
C23 0.020(4) 0.031(4) 0.024(4) -0.005(3) 0.001(3) 0.003(3)
C24 0.016(3) 0.027(3) 0.016(3) 0.004(3) -0.002(2) 0.004(3)
C25 0.019(3) 0.022(3) 0.029(3) -0.003(3) 0.001(3) 0.002(3)
C26 0.015(3) 0.026(3) 0.029(3) 0.001(3) -0.001(3) 0.007(2)
C27 0.017(3) 0.019(3) 0.027(3) 0.001(3) -0.006(3) 0.001(2)
C28 0.017(3) 0.033(4) 0.027(4) -0.009(3) -0.004(3) 0.007(3)
C29 0.033(3) 0.103(5) 0.103(5) -0.045(4) -0.002(3) 0.009(3)
C30 0.033(3) 0.103(5) 0.103(5) -0.045(4) -0.002(3) 0.009(3)
C31 0.033(3) 0.103(5) 0.103(5) -0.045(4) -0.002(3) 0.009(3)
C32 0.033(3) 0.103(5) 0.103(5) -0.045(4) -0.002(3) 0.009(3)
C33 0.015(3) 0.019(3) 0.017(3) 0.001(2) -0.001(2) 0.000(2)
C34 0.025(4) 0.016(3) 0.043(4) -0.004(3) -0.003(3) 0.004(3)
C35 0.027(4) 0.018(4) 0.038(4) -0.007(3) -0.009(3) 0.003(3)
N1 0.016(3) 0.028(3) 0.019(3) -0.001(2) 0.003(2) -0.003(2)
N2 0.014(3) 0.037(4) 0.012(2) -0.002(2) 0.004(2) -0.001(2)
N3 0.014(3) 0.014(3) 0.025(3) 0.001(2) -0.006(2) -0.002(2)
N4 0.015(3) 0.014(3) 0.022(3) 0.004(2) 0.000(2) -0.004(2)
O1 0.021(2) 0.022(2) 0.0130(19) 0.0034(18) -0.0005(18) 0.0028(17)
O2 0.020(2) 0.014(2) 0.018(2) -0.0033(18) -0.0052(18) -0.0023(18)
O3 0.025(2) 0.018(2) 0.024(2) 0.0045(18) 0.003(2) 0.006(2)
O4 0.044(3) 0.029(3) 0.017(2) 0.008(2) 0.002(2) 0.015(2)
Cd1 0.0115(2) 0.0123(2) 0.01300(18) -0.00005(15) -0.00176(15) -0.00137(16)

loop_
_atom_type_symbol
_atom_type_description
_atom_type_scat_dispersion_real
_atom_type_scat_dispersion_imag
_atom_type_scat_source
C C 0.0033 0.0016 'International Tables Vol C Tables 4.2.6.8 and 6.1.1.4'
H H 0.0000 0.0000 'International Tables Vol C Tables 4.2.6.8 and 6.1.1.4'
N N 0.0061 0.0033 'International Tables Vol C Tables 4.2.6.8 and 6.1.1.4'
O O 0.0106 0.0060 'International Tables Vol C Tables 4.2.6.8 and 6.1.1.4'
Cd Cd -0.8075 1.2024 'International Tables Vol C Tables 4.2.6.8 and 6.1.1.4'

loop_
_geom_angle_atom_site_label_1
_geom_angle_atom_site_label_2
_geom_angle_atom_site_label_3
_geom_angle
_geom_angle_site_symmetry_1
_geom_angle_site_symmetry_3
O1 C1 O2 122.9(6) . .
O1 C1 C2 118.5(5) . .
O2 C1 C2 118.6(6) . .
C11 C2 C3 120.4(6) . .
C11 C2 C1 120.0(6) . .
C3 C2 C1 119.6(6) . .
C2 C3 C4 121.2(7) . .
C2 C3 C8 119.6(7) . .
C4 C3 C8 119.2(7) . .
C5 C4 C3 122.0(8) . .
C5 C4 H4 119.0 . .
C3 C4 H4 119.0 . .
C4 C5 C6 117.7(8) . .
C4 C5 H5 121.2 . .
C6 C5 H5 121.2 . .
C7 C6 C5 121.2(7) . .
C7 C6 H6 119.4 . .
C5 C6 H6 119.4 . .
C6 C7 C8 121.6(8) . .
C6 C7 H7 119.2 . .
C8 C7 H7 119.2 . .
C7 C8 C9 123.9(7) . .
C7 C8 C3 117.6(7) . .
C9 C8 C3 118.3(7) . .
C10 C9 C8 120.1(6) . .
C10 C9 C12 117.7(6) . .
C8 C9 C12 122.2(6) . .
C9 C10 C11 121.1(6) . .
C9 C10 H10 119.4 . .
C11 C10 H10 119.4 . .
C2 C11 C10 120.3(6) . .
C2 C11 H11 119.8 . .
C10 C11 H11 119.8 . .
O3 C12 O4 122.9(6) . .
O3 C12 C9 117.5(6) . .
O4 C12 C9 119.6(6) . .
C14 C13 N1 110.2(6) . .
C14 C13 H13 124.9 . .
N1 C13 H13 124.9 . .
C13 C14 N2 104.7(6) . .
C13 C14 H14 127.6 . .
N2 C14 H14 127.6 . .
N1 C15 N2 111.1(6) . .
N1 C15 H15 124.5 . .
N2 C15 H15 124.5 . .
C17 C16 C21 122.8(6) . .
C17 C16 N2 120.2(6) . .
C21 C16 N2 117.0(6) . .
C16 C17 C18 119.1(6) . .
C16 C17 H17 120.5 . .
C18 C17 H17 120.5 . .
C19 C18 C17 118.8(7) . .
C19 C18 H18 120.6 . .
C17 C18 H18 120.6 . .
C18 C19 C20 120.6(6) . .
C18 C19 C24 131.6(6) . .
C20 C19 C24 107.7(6) . .
C21 C20 C19 120.3(6) . .
C21 C20 C22 127.8(7) . .
C19 C20 C22 111.8(6) . .
C20 C21 C16 118.3(7) . .
C20 C21 H21 120.9 . .
C16 C21 H21 120.9 . .
C29 C22 C31 114.4(9) . .
C29 C22 C20 110.3(8) . .
C31 C22 C20 109.2(7) . .
C29 C22 C23 111.0(8) . .
C31 C22 C23 111.4(8) . .
C20 C22 C23 99.4(6) . .
C28 C23 C24 121.5(6) . .
C28 C23 C22 127.7(7) . .
C24 C23 C22 110.8(6) . .
C23 C24 C25 119.7(6) . .
C23 C24 C19 109.9(6) . .
C25 C24 C19 130.3(7) . .
C26 C25 C24 118.7(6) . .
C26 C25 H25 120.6 . .
C24 C25 H25 120.6 . .
C25 C26 C27 119.9(6) . .
C25 C26 H26 120.0 . .
C27 C26 H26 120.0 . .
C28 C27 C26 121.8(6) . .
C28 C27 N3 118.9(6) . .
C26 C27 N3 119.3(6) . .
C23 C28 C27 118.3(7) . .
C23 C28 H28 120.9 . .
C27 C28 H28 120.9 . .
C30 C29 C22 113.9(11) . .
C30 C29 H29A 108.8 . .
C22 C29 H29A 108.8 . .
C30 C29 H29B 108.8 . .
C22 C29 H29B 108.8 . .
H29A C29 H29B 107.7 . .
C29 C30 H30A 109.5 . .
C29 C30 H30B 109.5 . .
H30A C30 H30B 109.5 . .
C29 C30 H30C 109.5 . .
H30A C30 H30C 109.5 . .
H30B C30 H30C 109.5 . .
C22 C31 C32 118.4(10) . .
C22 C31 H31A 107.7 . .
C32 C31 H31A 107.7 . .
C22 C31 H31B 107.7 . .
C32 C31 H31B 107.7 . .
H31A C31 H31B 107.1 . .
C31 C32 H32A 109.5 . .
C31 C32 H32B 109.5 . .
H32A C32 H32B 109.5 . .
C31 C32 H32C 109.5 . .
H32A C32 H32C 109.5 . .
H32B C32 H32C 109.5 . .
N4 C33 N3 111.6(6) . .
N4 C33 H33 124.2 . .
N3 C33 H33 124.2 . .
N3 C34 C35 106.2(6) . .
N3 C34 H34 126.9 . .
C35 C34 H34 126.9 . .
C34 C35 N4 108.8(7) . .
C34 C35 H35 125.6 . .
N4 C35 H35 125.6 . .
C15 N1 C13 106.2(5) . .
C15 N1 Cd1 118.4(4) . .
C13 N1 Cd1 134.9(4) . .
C15 N2 C14 107.8(6) . .
C15 N2 C16 123.7(5) . .
C14 N2 C16 128.5(6) . .
C33 N3 C34 107.3(6) . .
C33 N3 C27 125.2(6) . .
C34 N3 C27 127.2(6) . .
C33 N4 C35 106.0(6) . .
C33 N4 Cd1 125.7(4) . 1_655
C35 N4 Cd1 127.6(4) . 1_655
C1 O1 Cd1 98.2(4) . .
C1 O2 Cd1 126.5(4) . 5
C1 O2 Cd1 85.2(4) . .
Cd1 O2 Cd1 102.92(16) 5 .
C12 O3 Cd1 95.0(4) . 4_545
C12 O4 Cd1 88.6(4) . 4_545
N1 Cd1 N4 104.8(2) . 1_455
N1 Cd1 O1 89.58(18) . .
N4 Cd1 O1 158.44(17) 1_455 .
N1 Cd1 O3 135.00(19) . 4
N4 Cd1 O3 92.31(19) 1_455 4
O1 Cd1 O3 88.44(16) . 4
N1 Cd1 O2 85.11(18) . 5
N4 Cd1 O2 81.00(17) 1_455 5
O1 Cd1 O2 84.42(15) . 5
O3 Cd1 O2 139.26(16) 4 5
N1 Cd1 O4 83.65(19) . 4
N4 Cd1 O4 93.80(19) 1_455 4
O1 Cd1 O4 103.83(18) . 4
O3 Cd1 O4 53.47(16) 4 4
O2 Cd1 O4 165.97(16) 5 4
N1 Cd1 O2 136.56(18) . .
N4 Cd1 O2 106.05(17) 1_455 .
O1 Cd1 O2 53.71(15) . .
O3 Cd1 O2 73.02(14) 4 .
O2 Cd1 O2 70.50(17) 5 .
O4 Cd1 O2 123.53(15) 4 .

loop_
_geom_bond_atom_site_label_1
_geom_bond_atom_site_label_2
_geom_bond_distance
_geom_bond_site_symmetry_2
C1 O1 1.268(8) .
C1 O2 1.268(8) .
C1 C2 1.497(8) .
C2 C11 1.377(9) .
C2 C3 1.404(10) .
C3 C4 1.418(12) .
C3 C8 1.434(11) .
C4 C5 1.341(11) .
C4 H4 0.9300 .
C5 C6 1.451(11) .
C5 H5 0.9300 .
C6 C7 1.343(11) .
C6 H6 0.9300 .
C7 C8 1.403(10) .
C7 H7 0.9300 .
C8 C9 1.425(10) .
C9 C10 1.373(9) .
C9 C12 1.527(8) .
C10 C11 1.400(9) .
C10 H10 0.9300 .
C11 H11 0.9300 .
C12 O3 1.239(8) .
C12 O4 1.252(8) .
C13 C14 1.365(10) .
C13 N1 1.376(8) .
C13 H13 0.9300 .
C14 N2 1.386(9) .
C14 H14 0.9300 .
C15 N1 1.309(9) .
C15 N2 1.353(8) .
C15 H15 0.9300 .
C16 C17 1.384(10) .
C16 C21 1.385(10) .
C16 N2 1.446(8) .
C17 C18 1.394(10) .
C17 H17 0.9300 .
C18 C19 1.385(10) .
C18 H18 0.9300 .
C19 C20 1.419(9) .
C19 C24 1.455(9) .
C20 C21 1.362(10) .
C20 C22 1.543(11) .
C21 H21 0.9300 .
C22 C29 1.514(16) .
C22 C31 1.540(9) .
C22 C23 1.557(10) .
C23 C28 1.368(10) .
C23 C24 1.404(10) .
C24 C25 1.411(9) .
C25 C26 1.381(9) .
C25 H25 0.9300 .
C26 C27 1.401(9) .
C26 H26 0.9300 .
C27 C28 1.386(9) .
C27 N3 1.442(8) .
C28 H28 0.9300 .
C29 C30 1.372(19) .
C29 H29A 0.9700 .
C29 H29B 0.9700 .
C30 H30A 0.9600 .
C30 H30B 0.9600 .
C30 H30C 0.9600 .
C31 C32 1.542(16) .
C31 H31A 0.9700 .
C31 H31B 0.9700 .
C32 H32A 0.9600 .
C32 H32B 0.9600 .
C32 H32C 0.9600 .
C33 N4 1.312(8) .
C33 N3 1.337(8) .
C33 H33 0.9300 .
C34 N3 1.367(9) .
C34 C35 1.368(10) .
C34 H34 0.9300 .
C35 N4 1.375(9) .
C35 H35 0.9300 .
N1 Cd1 2.250(5) .
N4 Cd1 2.251(6) 1_655
O1 Cd1 2.308(4) .
O2 Cd1 2.418(4) 5
O2 Cd1 2.592(5) .
O3 Cd1 2.364(4) 4_545
O4 Cd1 2.493(5) 4_545
Cd1 N4 2.251(6) 1_455
Cd1 O3 2.364(4) 4
Cd1 O2 2.418(4) 5
Cd1 O4 2.493(5) 4
OW2 OW2 1.46(7) 6_645
